data_2004811
loop_
_publ_author_name
'Heath, G. A.'
'Hockless, D. C. R.'
'Yeomans, B. D.'

_publ_section_title
;
 Two `Ruthenium-Blue' Precursors:
 Tri-\m-chloro-hexakis(dimethylphenylarsine)diruthenium(II)
 Trifluoromethanesulfonate and
 Tri-\m-bromo-hexakis(trimethylarsine)diruthenium(II)
 Trifluoromethanesulfonate
;
_journal_issue 4
_journal_name_full 'Acta Crystallographica Section C'
_journal_page_first 854
_journal_page_last 858
_journal_paper_doi 10.1107/S0108270195012534
_journal_volume 52
_journal_year 1996
_chemical_formula_iupac '[Ru2 Cl3 (C8 H11 As1)6] C1 F3 S1 O3'
_chemical_formula_moiety 'C49 H66 As6 Cl3 F3 O3 Ru2 '
_chemical_formula_sum 'C49 H66 As6 Cl3 F3 O3 Ru2 S'
_chemical_formula_weight 1550.14
_space_group_IT_number 14
_symmetry_cell_setting monoclinic
_symmetry_space_group_name_Hall '-P 2ybc'
_symmetry_space_group_name_H-M 'P 1 21/c 1'
_audit_creation_method 'from TEXRAY.INF file'
_cell_angle_alpha 90
_cell_angle_beta 97.300(10)
_cell_angle_gamma 90
_cell_formula_units_Z 4
_cell_length_a 14.663(2)
_cell_length_b 16.773(3)
_cell_length_c 24.441(3)
_cell_measurement_reflns_used 25
_cell_measurement_temperature 296.0(10)
_cell_measurement_theta_max 15.9
_cell_measurement_theta_min 12.9
_cell_volume 5962.4(15)
_computing_cell_refinement 'MSC/AFC Diffractometer Control Software'
_computing_data_collection
;
MSC/AFC Diffractometer Control Software
(Molecular Structure Corporation, 1989)
;
_computing_data_reduction 'TEXSAN (Molecular Structure Corporation, 1993)'
_computing_publication_material TEXSAN
_computing_structure_refinement TEXSAN
_computing_structure_solution 'PATTY in DIRDIF92 (Beurskens et al., 1992)'
_diffrn_ambient_temperature 296.0(10)
_diffrn_measurement_device 'Rigaku AFC6S'
_diffrn_measurement_method \w/2\q
_diffrn_radiation_monochromator graphite
_diffrn_radiation_source 'X-ray tube'
_diffrn_radiation_type MoK\a
_diffrn_radiation_wavelength 0.7107
_diffrn_reflns_av_R_equivalents 3.48
_diffrn_reflns_limit_h_max 15
_diffrn_reflns_limit_h_min 0
_diffrn_reflns_limit_k_max 18
_diffrn_reflns_limit_k_min 0
_diffrn_reflns_limit_l_max 26
_diffrn_reflns_limit_l_min -26
_diffrn_reflns_number 8537
_diffrn_reflns_theta_max 22.55
_diffrn_reflns_theta_min 1.50
_diffrn_standards_decay_% 1.69
_diffrn_standards_interval_count 150
_diffrn_standards_number 3
_exptl_absorpt_coefficient_mu 4.028
_exptl_absorpt_correction_T_max 0.736
_exptl_absorpt_correction_T_min 0.660
_exptl_absorpt_correction_type
;
face-indexed analytical correction (Meulenaer & Tompa, 1965)
;
_exptl_absorpt_process_details Tompa_analytical
_exptl_crystal_colour orange
_exptl_crystal_density_diffrn 1.727
_exptl_crystal_description needle
_exptl_crystal_F_000 3056.00
_exptl_crystal_size_max 0.29
_exptl_crystal_size_mid 0.09
_exptl_crystal_size_min 0.09
_refine_diff_density_max 2.34
_refine_diff_density_min -1.40
_refine_ls_extinction_coef 4.1E-8(6)
_refine_ls_extinction_method 'Zachariasen type II, Gaussian isotropic'
_refine_ls_goodness_of_fit_obs 3.030
_refine_ls_hydrogen_treatment noref
_refine_ls_matrix_type full
_refine_ls_number_parameters 547
_refine_ls_number_reflns 4373
_refine_ls_number_restraints 0
_refine_ls_R_factor_obs 0.0540
_refine_ls_shift/esd_max 0.0070
_refine_ls_structure_factor_coef F
_refine_ls_weighting_details 'w = 4F~o~^2^/[\s^2^(F~o~^2^) + (0.006F~o~^2^)^2^]'
_refine_ls_weighting_scheme calc
_refine_ls_wR_factor_obs 0.0550
_reflns_number_observed 4373
_reflns_number_total 8164
_reflns_observed_criterion I>3\s(I)
_cod_data_source_file ta1055.cif
_cod_data_source_block 1
_cod_depositor_comments
;
The following automatic conversions were performed:

'_refine_ls_weighting_scheme' value '
w = 4F~o~^2^/[\s^2^(F~o~^2^) + (0.006F~o~^2^)^2^]' was changed to
'calc'. New tag '_refine_ls_weighting_details' was created. The value
of the new tag was set to 'w = 4F~o~^2^/[\s^2^(F~o~^2^) +
(0.006F~o~^2^)^2^]'.

Automatic conversion script
Id: cif_fix_values 3143 2015-03-26 13:38:13Z robertas 
;
_cod_original_cell_volume 5962.0(10)
_cod_original_sg_symbol_H-M 'P 21/c'
_cod_original_formula_sum 'C49 H66 As6 Cl3 F3 O3 Ru2 S '
_cod_database_code 2004811

loop_
_symmetry_equiv_pos_as_xyz
'   +x,   +y,   +z'
'   -x,1/2+y,1/2-z'
'   -x,   -y,   -z'
'   +x,1/2-y,1/2+z'

loop_
_atom_site_aniso_label
_atom_site_aniso_U_11
_atom_site_aniso_U_22
_atom_site_aniso_U_33
_atom_site_aniso_U_12
_atom_site_aniso_U_13
_atom_site_aniso_U_23
Ru(1) 0.0440(10) 0.0340(10) 0.0324(10) -0.0036(9) 0.0026(8) -0.0003(8)
Ru(2) 0.0390(10) 0.0420(10) 0.0359(10) -0.0021(9) 0.0014(8) -0.0018(8)
As(1) 0.073(2) 0.055(2) 0.0340(10) -0.0030(10) 0.0030(10) -0.0050(10)
As(2) 0.0470(10) 0.044(2) 0.0520(10) -0.0070(10) -0.0010(10) 0.0050(10)
As(3) 0.058(2) 0.0360(10) 0.0480(10) -0.0040(10) 0.0090(10) 0.0060(10)
As(4) 0.053(2) 0.051(2) 0.058(2) 0.0070(10) 0.0040(10) -0.0020(10)
As(5) 0.059(2) 0.055(2) 0.0390(10) -0.0080(10) 0.0010(10) 0.0090(10)
As(6) 0.0440(10) 0.062(2) 0.0460(10) -0.0050(10) 0.0000(10) -0.0130(10)
Cl(1) 0.055(4) 0.038(3) 0.040(3) -0.006(3) -0.004(3) -0.005(2)
Cl(2) 0.042(3) 0.049(3) 0.047(3) -0.007(3) 0.008(3) 0.001(3)
Cl(3) 0.045(3) 0.040(3) 0.039(3) 0.002(3) 0.004(2) -0.001(3)
C(11) 0.10(2) 0.07(2) 0.040(10) 0.01(2) 0.020(10) 0.000(10)
C(12) 0.10(2) 0.11(3) 0.06(2) 0.05(2) 0.02(2) 0.01(2)
C(13) 0.16(4) 0.13(4) 0.09(3) 0.04(3) 0.02(3) 0.00(2)
C(14) 0.09(3) 0.21(6) 0.07(3) 0.07(3) -0.02(2) -0.03(3)
C(15) 0.05(2) 0.19(4) 0.07(2) -0.02(2) 0.01(2) -0.02(2)
C(16) 0.11(3) 0.09(2) 0.07(2) 0.02(2) 0.00(2) -0.02(2)
C(17) 0.10(2) 0.10(2) 0.050(10) -0.02(2) 0.010(10) -0.040(10)
C(18) 0.11(2) 0.08(2) 0.050(10) -0.02(2) 0.010(10) -0.010(10)
C(21) 0.05(2) 0.040(10) 0.07(2) -0.020(10) 0.000(10) 0.020(10)
C(22) 0.06(2) 0.05(2) 0.07(2) 0.000(10) 0.030(10) 0.010(10)
C(23) 0.09(2) 0.08(2) 0.07(2) -0.02(2) 0.02(2) 0.00(2)
C(24) 0.09(2) 0.05(2) 0.16(3) 0.04(2) 0.06(2) 0.02(2)
C(25) 0.08(2) 0.06(2) 0.13(3) 0.01(2) 0.03(2) 0.03(2)
C(26) 0.06(2) 0.07(2) 0.08(2) 0.020(10) 0.020(10) 0.03(2)
C(27) 0.06(2) 0.06(2) 0.11(2) -0.010(10) 0.030(10) -0.010(10)
C(28) 0.06(2) 0.10(2) 0.07(2) -0.01(2) 0.000(10) 0.020(10)
C(31) 0.07(2) 0.030(10) 0.050(10) 0.000(10) 0.000(10) 0.010(10)
C(32) 0.10(2) 0.08(2) 0.08(2) -0.03(2) 0.01(2) -0.01(2)
C(33) 0.15(3) 0.09(2) 0.09(2) -0.04(2) 0.01(2) -0.04(2)
C(34) 0.16(3) 0.05(2) 0.05(2) 0.00(2) -0.02(2) -0.03(2)
C(35) 0.11(2) 0.07(2) 0.05(2) 0.03(2) 0.01(2) 0.000(10)
C(36) 0.07(2) 0.030(10) 0.07(2) 0.000(10) 0.000(10) 0.000(10)
C(37) 0.10(2) 0.06(2) 0.08(2) 0.030(10) 0.00(2) -0.010(10)
C(38) 0.11(2) 0.05(2) 0.07(2) -0.010(10) 0.02(2) 0.000(10)
C(41) 0.05(2) 0.08(2) 0.07(2) 0.030(10) 0.020(10) -0.03(2)
C(42) 0.07(2) 0.09(2) 0.09(2) 0.04(2) 0.03(2) 0.00(2)
C(43) 0.06(2) 0.13(3) 0.22(4) 0.00(2) 0.08(3) 0.03(3)
C(44) 0.10(3) 0.08(3) 0.24(5) -0.01(2) 0.07(3) -0.03(3)
C(45) 0.020(10) 0.10(3) 0.18(4) -0.02(2) 0.03(2) -0.07(2)
C(46) 0.09(2) 0.06(2) 0.08(2) 0.02(2) 0.01(2) -0.020(10)
C(47) 0.08(2) 0.08(2) 0.08(2) 0.030(10) 0.020(10) -0.020(10)
C(48) 0.08(2) 0.09(2) 0.10(2) 0.04(2) 0.03(2) 0.02(2)
C(51) 0.05(2) 0.06(2) 0.040(10) -0.010(10) 0.000(10) 0.010(10)
C(52) 0.05(2) 0.10(2) 0.040(10) -0.01(2) 0.020(10) 0.020(10)
C(53) 0.06(2) 0.12(2) 0.05(2) 0.01(2) 0.010(10) 0.01(2)
C(54) 0.05(2) 0.22(4) 0.08(2) 0.00(3) 0.01(2) -0.01(2)
C(55) 0.08(2) 0.20(4) 0.11(3) -0.08(3) 0.04(2) -0.04(2)
C(56) 0.08(2) 0.10(2) 0.09(2) -0.04(2) 0.02(2) 0.01(2)
C(57) 0.07(2) 0.08(2) 0.06(2) 0.010(10) -0.010(10) 0.030(10)
C(58) 0.11(2) 0.07(2) 0.06(2) 0.00(2) 0.020(10) 0.030(10)
C(61) 0.040(10) 0.06(2) 0.040(10) -0.010(10) 0.000(10) -0.010(10)
C(62) 0.06(2) 0.10(2) 0.05(2) -0.01(2) -0.010(10) -0.02(2)
C(63) 0.10(2) 0.11(3) 0.09(2) 0.03(2) -0.02(2) -0.05(2)
C(64) 0.06(2) 0.14(3) 0.10(3) -0.01(2) 0.02(2) -0.06(3)
C(65) 0.07(2) 0.13(3) 0.05(2) 0.01(2) 0.010(10) -0.03(2)
C(66) 0.05(2) 0.08(2) 0.06(2) -0.010(10) 0.000(10) -0.01(2)
C(67) 0.07(2) 0.12(2) 0.08(2) -0.05(2) 0.010(10) -0.02(2)
C(68) 0.05(2) 0.13(2) 0.07(2) 0.03(2) -0.020(10) -0.03(2)

loop_
_atom_site_label
_atom_site_fract_x
_atom_site_fract_y
_atom_site_fract_z
_atom_site_U_iso_or_equiv
_atom_site_thermal_displace_type
Ru(1) .81330(10) .61079(9) .76187(6) .0370(5) Uij
Ru(2) .67850(10) .69142(9) .65964(6) .0394(5) Uij
As(1) .8057(2) .64490(10) .85610(8) .0541(8) Uij
As(2) .97640(10) .62730(10) .76901(9) .0482(7) Uij
As(3) .8118(2) .47070(10) .77681(9) .0470(7) Uij
As(4) .5533(2) .77990(10) .67125(9) .0539(8) Uij
As(5) .7435(2) .77690(10) .59683(8) .0515(8) Uij
As(6) .58830(10) .61070(10) .59278(8) .0512(7) Uij
Cl(1) .7836(3) .7520(3) .7361(2) .045(2) Uij
Cl(2) .6457(3) .6068(3) .7377(2) .046(2) Uij
Cl(3) .8048(3) .5975(3) .6620(2) .042(2) Uij
S(1) .7505(6) .1416(5) .4946(3) .239(6) Uij
F(1) .6463(10) .0277(8) .5167(6) .279(11) Uij
F(2) .7150(10) .0887(8) .5871(4) .193(8) Uij
F(3) .7900(10) .0084(7) .5417(6) .402(13) Uij
O(1) .7600(10) .1121(8) .4416(3) .197(10) Uij
O(2) .8336(8) .1777(9) .5174(5) .266(13) Uij
O(3) .6792(10) .1986(7) .4905(6) .304(13) Uij
C(1) .7235(7) .0613(5) .5379(4) .41(3) Uij
C(11) .684(2) .664(2) .8747(9) .069(10) Uij
C(12) .644(2) .735(2) .8659(10) .090(10) Uij
C(13) .558(3) .753(2) .8770(10) .13(2) Uij
C(14) .509(3) .694(3) .8990(10) .13(2) Uij
C(15) .542(2) .623(2) .9080(10) .100(10) Uij
C(16) .633(2) .605(2) .8940(10) .090(10) Uij
C(17) .863(2) .7450(10) .8779(8) .085(9) Uij
C(18) .857(2) .5810(10) .9173(8) .081(9) Uij
C(21) 1.0420(10) .5620(10) .7216(9) .055(8) Uij
C(22) 1.0320(10) .5760(10) .6648(10) .059(8) Uij
C(23) 1.075(2) .525(2) .6319(9) .080(10) Uij
C(24) 1.129(2) .463(2) .6530(10) .090(10) Uij
C(25) 1.140(2) .449(2) .7080(10) .090(10) Uij
C(26) 1.100(2) .4990(10) .7434(9) .068(9) Uij
C(27) 1.0140(10) .7290(10) .7476(9) .077(9) Uij
C(28) 1.0570(10) .6140(10) .8388(8) .076(9) Uij
C(31) .805(2) .4010(10) .7127(8) .050(7) Uij
C(32) .734(2) .348(2) .6981(10) .080(10) Uij
C(33) .737(2) .297(2) .6540(10) .110(10) Uij
C(34) .805(2) .300(2) .6220(10) .090(10) Uij
C(35) .877(2) .3560(10) .6336(9) .077(10) Uij
C(36) .8730(10) .4040(10) .6790(9) .057(8) Uij
C(37) .910(2) .4180(10) .8232(9) .082(9) Uij
C(38) .705(2) .4370(10) .8104(8) .077(9) Uij
C(41) .439(2) .7320(10) .6860(10) .067(9) Uij
C(42) .435(2) .689(2) .7360(10) .080(10) Uij
C(43) .358(2) .649(2) .750(2) .13(2) Uij
C(44) .282(2) .650(2) .714(2) .13(2) Uij
C(45) .278(2) .696(2) .6640(10) .100(10) Uij
C(46) .357(2) .7340(10) .6501(9) .075(9) Uij
C(47) .5780(10) .8510(10) .7339(8) .079(9) Uij
C(48) .5080(10) .8610(10) .6164(9) .087(10) Uij
C(51) .8580(10) .7450(10) .5706(8) .049(8) Uij
C(52) .8620(10) .674(2) .5407(8) .064(9) Uij
C(53) .939(2) .650(2) .5193(9) .077(10) Uij
C(54) 1.014(2) .696(2) .5230(10) .120(10) Uij
C(55) 1.012(2) .769(2) .5520(10) .13(2) Uij
C(56) .935(2) .791(2) .5772(10) .090(10) Uij
C(57) .6760(10) .8050(10) .5264(8) .071(8) Uij
C(58) .778(2) .8790(10) .6299(8) .078(9) Uij
C(61) .6490(10) .5570(10) .5380(8) .049(8) Uij
C(62) .697(2) .486(2) .5507(9) .070(9) Uij
C(63) .742(2) .443(2) .5100(10) .100(10) Uij
C(64) .734(2) .475(2) .4600(10) .100(10) Uij
C(65) .689(2) .544(2) .4449(10) .090(10) Uij
C(66) .6440(10) .5830(10) .4848(10) .064(8) Uij
C(67) .5300(10) .5220(10) .6241(9) .090(10) Uij
C(68) .4820(10) .6500(10) .5442(8) .085(9) Uij
H(12) .6774 .7762 .8507 .1054 Uij
H(13) .5335 .8047 .8703 .1547 Uij
H(14) .4484 .7059 .9069 .1547 Uij
H(15) .5074 .5832 .9231 .1241 Uij
H(16) .6568 .5528 .8993 .1060 Uij
H(17b) .8323 .7871 .8569 .1019 Uij
H(17c) .9258 .7440 .8716 .1019 Uij
H(17a) .8599 .7541 .9160 .1019 Uij
H(18b) .9220 .5819 .9200 .0974 Uij
H(18c) .8379 .6012 .9504 .0974 Uij
H(18a) .8359 .5274 .9120 .0974 Uij
H(22) .9957 .6194 .6492 .0706 Uij
H(23) 1.0660 .5331 .5931 .0932 Uij
H(24) 1.1593 .4293 .6294 .1140 Uij
H(25) 1.1753 .4051 .7228 .1095 Uij
H(26) 1.1116 .4911 .7821 .0813 Uij
H(27b) .9951 .7365 .7094 .0927 Uij
H(27c) 1.0795 .7324 .7545 .0927 Uij
H(27a) .9877 .7687 .7681 .0927 Uij
H(28b) 1.0451 .5644 .8547 .0912 Uij
H(28c) 1.1192 .6167 .8321 .0912 Uij
H(28a) 1.0451 .6560 .8633 .0912 Uij
H(32) .6832 .3467 .7184 .1016 Uij
H(33) .6896 .2586 .6457 .1314 Uij
H(34) .8048 .2647 .5912 .1089 Uij
H(35) .9258 .3597 .6116 .0927 Uij
H(36) .9203 .4426 .6873 .0686 Uij
H(37c) .9105 .4360 .8601 .0985 Uij
H(37a) .8999 .3621 .8217 .0985 Uij
H(37b) .9668 .4303 .8107 .0985 Uij
H(38c) .7012 .3801 .8094 .0924 Uij
H(38a) .6512 .4589 .7907 .0924 Uij
H(38b) .7112 .4542 .8476 .0924 Uij
H(42) .4894 .6876 .7622 .1015 Uij
H(43) .3595 .6222 .7847 .1556 Uij
H(44) .2295 .6199 .7214 .1605 Uij
H(45) .2220 .6995 .6398 .1209 Uij
H(46) .3551 .7624 .6162 .0897 Uij
H(47c) .5220 .8750 .7412 .0943 Uij
H(47a) .6198 .8910 .7260 .0943 Uij
H(47b) .6035 .8213 .7653 .0943 Uij
H(48c) .4538 .8847 .6266 .1039 Uij
H(48a) .5538 .9009 .6151 .1039 Uij
H(48b) .4949 .8368 .5812 .1039 Uij
H(52) .8091 .6416 .5351 .0774 Uij
H(53) .9385 .5995 .5013 .0925 Uij
H(54) 1.0671 .6799 .5076 .1432 Uij
H(55) 1.0641 .8029 .5550 .1540 Uij
H(56) .9362 .8388 .5985 .1100 Uij
H(57c) .6156 .8220 .5317 .0852 Uij
H(57a) .7065 .8473 .5103 .0852 Uij
H(57b) .6718 .7601 .5027 .0852 Uij
H(58c) .8167 .9067 .6080 .0938 Uij
H(58a) .7238 .9103 .6319 .0938 Uij
H(58b) .8090 .8717 .6659 .0938 Uij
H(62) .6996 .4654 .5870 .0838 Uij
H(63) .7758 .3954 .5193 .1185 Uij
H(64) .7630 .4481 .4331 .1170 Uij
H(65) .6875 .5648 .4086 .1022 Uij
H(66) .6087 .6295 .4744 .0775 Uij
H(67c) .5039 .4876 .5954 .1074 Uij
H(67a) .5745 .4933 .6482 .1074 Uij
H(67b) .4832 .5409 .6442 .1074 Uij
H(68c) .4585 .6089 .5196 .1021 Uij
H(68a) .4353 .6661 .5657 .1021 Uij
H(68b) .4994 .6943 .5237 .1021 Uij

loop_
_atom_type_symbol
_atom_type_scat_dispersion_real
_atom_type_scat_dispersion_imag
_atom_type_scat_source
C 0.003 0.002
;
International Tables for Crystallography
(1992, Vol. C, Tables 4.2.6.8 and 6.1.1.4)
;
H 0.000 0.000
;
International Tables for Crystallography
(1992, Vol. C, Tables 4.2.6.8 and 6.1.1.4)
;
As 0.050 2.006
;
International Tables for Crystallography
(1992, Vol. C, Tables 4.2.6.8 and 6.1.1.4)
;
Cl 0.148 0.159
;
International Tables for Crystallography
(1992, Vol. C, Tables 4.2.6.8 and 6.1.1.4)
;
F 0.017 0.010
;
International Tables for Crystallography
(1992, Vol. C, Tables 4.2.6.8 and 6.1.1.4)
;
O 0.011 0.006
;
International Tables for Crystallography
(1992, Vol. C, Tables 4.2.6.8 and 6.1.1.4)
;
S 0.125 0.123
;
International Tables for Crystallography
(1992, Vol. C, Tables 4.2.6.8 and 6.1.1.4)
;
Ru -1.259 0.836
;
International Tables for Crystallography
(1992, Vol. C, Tables 4.2.6.8 and 6.1.1.4)
;

loop_
_geom_angle_atom_site_label_1
_geom_angle_atom_site_label_2
_geom_angle_atom_site_label_3
_geom_angle
_geom_angle_publ_flag
As(1) Ru(1) As(2) 94.06(8) yes
As(1) Ru(1) As(3) 94.93(9) yes
As(1) Ru(1) Cl(1) 89.30(10) no
As(1) Ru(1) Cl(2) 94.00(10) no
As(1) Ru(1) Cl(3) 169.70(10) no
As(2) Ru(1) As(3) 97.59(8) yes
As(2) Ru(1) Cl(1) 92.90(10) no
As(2) Ru(1) Cl(2) 169.20(10) no
As(2) Ru(1) Cl(3) 90.40(10) no
As(3) Ru(1) Cl(1) 168.40(10) no
As(3) Ru(1) Cl(2) 88.90(10) no
As(3) Ru(1) Cl(3) 93.60(10) no
Cl(1) Ru(1) Cl(2) 80.0(2) yes
Cl(1) Ru(1) Cl(3) 81.3(2) yes
Cl(2) Ru(1) Cl(3) 80.5(2) yes
As(4) Ru(2) As(5) 94.51(10) yes
As(4) Ru(2) As(6) 93.79(9) yes
As(4) Ru(2) Cl(1) 93.90(10) no
As(4) Ru(2) Cl(2) 92.10(10) no
As(4) Ru(2) Cl(3) 171.70(10) no
As(5) Ru(2) As(6) 97.61(9) yes
As(5) Ru(2) Cl(1) 88.70(10) no
As(5) Ru(2) Cl(2) 166.80(10) no
As(5) Ru(2) Cl(3) 92.20(10) no
As(6) Ru(2) Cl(1) 169.60(10) no
As(6) Ru(2) Cl(2) 93.30(10) no
As(6) Ru(2) Cl(3) 90.20(10) no
Cl(1) Ru(2) Cl(2) 79.5(2) yes
Cl(1) Ru(2) Cl(3) 81.3(2) yes
Cl(2) Ru(2) Cl(3) 80.3(2) yes
Ru(1) As(1) C(11) 115.2(6) no
Ru(1) As(1) C(17) 113.8(6) no
Ru(1) As(1) C(18) 123.8(7) no
C(11) As(1) C(17) 99.0(10) no
C(11) As(1) C(18) 101.2(10) no
C(17) As(1) C(18) 99.2(9) no
Ru(1) As(2) C(21) 117.5(6) no
Ru(1) As(2) C(27) 114.3(6) no
Ru(1) As(2) C(28) 122.5(6) no
C(21) As(2) C(27) 98.8(9) no
C(21) As(2) C(28) 99.7(9) no
C(27) As(2) C(28) 100.0(9) no
Ru(1) As(3) C(31) 118.0(6) no
Ru(1) As(3) C(37) 121.5(6) no
Ru(1) As(3) C(38) 112.3(6) no
C(31) As(3) C(37) 99.0(9) no
C(31) As(3) C(38) 101.7(9) no
C(37) As(3) C(38) 101.3(9) no
Ru(2) As(4) C(41) 117.1(7) no
Ru(2) As(4) C(47) 113.9(6) no
Ru(2) As(4) C(48) 122.9(7) no
C(41) As(4) C(47) 100.9(10) no
C(41) As(4) C(48) 101.0(9) no
C(47) As(4) C(48) 97.2(9) no
Ru(2) As(5) C(51) 118.8(6) no
Ru(2) As(5) C(57) 121.1(6) no
Ru(2) As(5) C(58) 111.6(6) no
C(51) As(5) C(57) 98.2(8) no
C(51) As(5) C(58) 100.9(9) no
C(57) As(5) C(58) 103.3(9) no
Ru(2) As(6) C(61) 118.6(6) no
Ru(2) As(6) C(67) 113.7(6) no
Ru(2) As(6) C(68) 123.7(7) no
C(61) As(6) C(67) 100.3(10) no
C(61) As(6) C(68) 98.0(9) no
C(67) As(6) C(68) 98.2(9) no
Ru(1) Cl(1) Ru(2) 82.70(10) yes
Ru(1) Cl(2) Ru(2) 83.3(2) yes
Ru(1) Cl(3) Ru(2) 84.6(2) yes
As(1) C(11) C(12) 121(2) no
As(1) C(11) C(16) 121(2) no
C(12) C(11) C(16) 117(2) no
C(11) C(12) C(13) 124(3) no
C(12) C(13) C(14) 118(3) no
C(13) C(14) C(15) 120(3) no
C(14) C(15) C(16) 119(3) no
C(11) C(16) C(15) 119(2) no
As(2) C(21) C(22) 120.0(10) no
As(2) C(21) C(26) 121.0(10) no
C(22) C(21) C(26) 118.0(10) no
C(21) C(22) C(23) 118.0(10) no
C(22) C(23) C(24) 122(2) no
C(23) C(24) C(25) 118(2) no
C(24) C(25) C(26) 121(2) no
C(21) C(26) C(25) 119(2) no
As(3) C(31) C(32) 123.0(10) no
As(3) C(31) C(36) 119.0(10) no
C(32) C(31) C(36) 116.0(10) no
C(31) C(32) C(33) 120(2) no
C(32) C(33) C(34) 122(2) no
C(33) C(34) C(35) 119(2) no
C(34) C(35) C(36) 116(2) no
C(31) C(36) C(35) 124(2) no
As(4) C(41) C(42) 119.0(10) no
As(4) C(41) C(46) 124.0(10) no
C(42) C(41) C(46) 115(2) no
C(41) C(42) C(43) 124(2) no
C(42) C(43) C(44) 118(3) no
C(43) C(44) C(45) 120(3) no
C(44) C(45) C(46) 120(2) no
C(41) C(46) C(45) 120(2) no
As(5) C(51) C(52) 119.0(10) no
As(5) C(51) C(56) 123.0(10) no
C(52) C(51) C(56) 117(2) no
C(51) C(52) C(53) 123(2) no
C(52) C(53) C(54) 120(2) no
C(53) C(54) C(55) 117(2) no
C(54) C(55) C(56) 121(2) no
C(51) C(56) C(55) 119(2) no
As(6) C(61) C(62) 120.0(10) no
As(6) C(61) C(66) 122.0(10) no
C(62) C(61) C(66) 116.0(10) no
C(61) C(62) C(63) 122(2) no
C(62) C(63) C(64) 115(2) no
C(63) C(64) C(65) 125(2) no
C(64) C(65) C(66) 117(2) no
C(61) C(66) C(65) 122(2) no
O(1) S(1) O(2) 109.4(10) no
O(1) S(1) O(3) 109.4(9) no
O(1) S(1) C(1) 109.5(8) no
O(2) S(1) O(3) 109.5(9) no
O(2) S(1) C(1) 109.5(8) no
O(3) S(1) C(1) 109.5(8) no
S(1) C(1) F(2) 109.5(8) no
S(1) C(1) F(3) 109.5(10) no
S(1) C(1) F(1) 109.5(9) no
F(2) C(1) F(3) 109.0(10) no
F(2) C(1) F(1) 109.0(10) no
F(3) C(1) F(1) 109.0(10) no

loop_
_geom_bond_atom_site_label_1
_geom_bond_atom_site_label_2
_geom_bond_distance
_geom_bond_publ_flag
Ru(1) As(1) 2.389(3) yes
Ru(1) As(2) 2.391(2) yes
Ru(1) As(3) 2.378(3) yes
Ru(1) Cl(1) 2.476(5) yes
Ru(1) Cl(2) 2.455(4) yes
Ru(1) Cl(3) 2.439(5) yes
Ru(2) As(4) 2.405(3) yes
Ru(2) As(5) 2.386(3) yes
Ru(2) As(6) 2.388(3) yes
Ru(2) Cl(1) 2.484(5) yes
Ru(2) Cl(2) 2.474(5) yes
Ru(2) Cl(3) 2.427(5) yes
As(1) C(11) 1.93(3) no
As(1) C(17) 1.93(2) no
As(1) C(18) 1.92(2) no
As(2) C(21) 1.93(2) no
As(2) C(27) 1.89(2) no
As(2) C(28) 1.96(2) no
As(3) C(31) 1.95(2) no
As(3) C(37) 1.93(2) no
As(3) C(38) 1.94(2) no
As(4) C(41) 1.94(2) no
As(4) C(47) 1.94(2) no
As(4) C(48) 1.96(2) no
As(5) C(51) 1.95(2) no
As(5) C(57) 1.93(2) no
As(5) C(58) 1.94(2) no
As(6) C(61) 1.92(2) no
As(6) C(67) 1.92(2) no
As(6) C(68) 1.95(2) no
C(11) C(12) 1.33(4) no
C(11) C(16) 1.37(4) no
C(12) C(13) 1.34(6) no
C(13) C(14) 1.37(6) no
C(14) C(15) 1.30(6) no
C(15) C(16) 1.43(5) no
C(21) C(22) 1.40(3) no
C(21) C(26) 1.42(3) no
C(22) C(23) 1.38(3) no
C(23) C(24) 1.38(4) no
C(24) C(25) 1.35(5) no
C(25) C(26) 1.38(4) no
C(31) C(32) 1.38(3) no
C(31) C(36) 1.37(3) no
C(32) C(33) 1.39(4) no
C(33) C(34) 1.35(5) no
C(34) C(35) 1.41(4) no
C(35) C(36) 1.39(3) no
C(41) C(42) 1.43(4) no
C(41) C(46) 1.39(3) no
C(42) C(43) 1.39(4) no
C(43) C(44) 1.34(5) no
C(44) C(45) 1.45(5) no
C(45) C(46) 1.41(4) no
C(51) C(52) 1.41(3) no
C(51) C(56) 1.35(3) no
C(52) C(53) 1.35(3) no
C(53) C(54) 1.35(4) no
C(54) C(55) 1.41(5) no
C(55) C(56) 1.41(4) no
C(61) C(62) 1.39(3) no
C(61) C(66) 1.37(3) no
C(62) C(63) 1.45(4) no
C(63) C(64) 1.33(4) no
C(64) C(65) 1.36(4) no
C(65) C(66) 1.41(4) no
S(1) O(1) 1.410(10) no
S(1) O(2) 1.410(10) no
S(1) O(3) 1.41(2) no
S(1) C(1) 1.790(10) no
C(1) F(2) 1.310(10) no
C(1) F(3) 1.31(2) no
C(1) F(1) 1.31(2) no
